data_4021413
loop_
_publ_author_name
'Atul Goel'
'Deepti Verma'
'Manish Dixit'
'Resmi Raghunandan'
'P. R. Maulik'

_publ_section_title
;
 Acetyltrimethylsilane: A Novel Reagent for the Transformation
 of 2H-Pyran-2-ones to Unsymmetrical Biaryls
;
_journal_name_full 'Journal of Organic Chemistry'
_journal_page_first 804
_journal_page_last 807
_journal_paper_doi 10.1021/jo052085y
_journal_volume 71
_journal_year 2006
_chemical_formula_moiety 'C14 H12 O2 S'
_chemical_formula_sum 'C14 H12 O2 S'
_chemical_formula_weight 244.30
_chemical_melting_point 219.0(10)
_chemical_name_common biphenyl
_chemical_name_systematic
; 3-methylsulfanyl-biphenyl-4-carboxylic acid
  
;
_space_group_IT_number 2
_symmetry_cell_setting triclinic
_symmetry_space_group_name_Hall '-P 1'
_symmetry_space_group_name_H-M 'P -1'
_atom_sites_solution_hydrogens geom
_atom_sites_solution_primary direct
_atom_sites_solution_secondary difmap
_audit_creation_method SHELXTLNT
_cell_angle_alpha 84.090(10)
_cell_angle_beta 88.610(10)
_cell_angle_gamma 87.870(10)
_cell_formula_units_Z 4
_cell_length_a 7.2150(10)
_cell_length_b 11.2340(10)
_cell_length_c 14.4730(10)
_cell_measurement_temperature 293(2)
_cell_measurement_theta_max 25
_cell_measurement_theta_min 1.82
_cell_volume 1165.8(2)
_computing_cell_refinement 'XSCANS (Siemens, 1996)'
_computing_data_collection 'XSCANS (Siemens, 1996)'
_computing_data_reduction 'XSCANS (Siemens, 1996)'
_computing_molecular_graphics 'SHELXTL (Bruker, 1997)'
_computing_publication_material 'SHELXTL (Bruker, 1997)'
_computing_structure_refinement 'SHELXTL (Bruker, 1997)'
_computing_structure_solution 'SHELXTL (Bruker, 1997)'
_diffrn_ambient_temperature 293(2)
_diffrn_measured_fraction_theta_full 0.997
_diffrn_measured_fraction_theta_max 0.997
_diffrn_measurement_device_type 'Bruker P4 diffractometer'
_diffrn_measurement_method \q-2\q
_diffrn_radiation_monochromator graphite
_diffrn_radiation_source 'fine-focus sealed tube'
_diffrn_radiation_type MoK\a
_diffrn_radiation_wavelength 0.71073
_diffrn_reflns_av_R_equivalents 0.0209
_diffrn_reflns_av_sigmaI/netI 0.0369
_diffrn_reflns_limit_h_max 8
_diffrn_reflns_limit_h_min -1
_diffrn_reflns_limit_k_max 13
_diffrn_reflns_limit_k_min -13
_diffrn_reflns_limit_l_max 17
_diffrn_reflns_limit_l_min -17
_diffrn_reflns_number 5174
_diffrn_reflns_theta_full 25.00
_diffrn_reflns_theta_max 25.00
_diffrn_reflns_theta_min 1.82
_diffrn_standards_decay_% nil
_diffrn_standards_interval_count 97
_diffrn_standards_interval_time 60
_diffrn_standards_number 3
_exptl_absorpt_coefficient_mu 0.263
_exptl_absorpt_correction_T_max 25.00
_exptl_absorpt_correction_T_min 1.82
_exptl_absorpt_correction_type none
_exptl_crystal_colour colourless
_exptl_crystal_density_diffrn 1.392
_exptl_crystal_density_method 'not measured'
_exptl_crystal_description 'rectangular block'
_exptl_crystal_F_000 512
_exptl_crystal_size_max 0.3
_exptl_crystal_size_mid 0.25
_exptl_crystal_size_min 0.125
_refine_diff_density_max 0.274
_refine_diff_density_min -0.243
_refine_diff_density_rms 0.051
_refine_ls_extinction_method none
_refine_ls_goodness_of_fit_ref 1.085
_refine_ls_hydrogen_treatment constr
_refine_ls_matrix_type full
_refine_ls_number_parameters 311
_refine_ls_number_reflns 4110
_refine_ls_number_restraints 0
_refine_ls_restrained_S_all 1.085
_refine_ls_R_factor_all 0.0707
_refine_ls_R_factor_gt 0.0455
_refine_ls_shift/su_max 0.000
_refine_ls_shift/su_mean 0.000
_refine_ls_structure_factor_coef Fsqd
_refine_ls_weighting_details 'calc w=1/[\s^2^(Fo^2^)+(0.0414P)^2^+0.7385P] where P=(Fo^2^+2Fc^2^)/3'
_refine_ls_weighting_scheme calc
_refine_ls_wR_factor_gt 0.1063
_refine_ls_wR_factor_ref 0.1217
_reflns_number_gt 2996
_reflns_number_total 4110
_reflns_threshold_expression >2sigma(I)
_cod_data_source_file jo052085ysi20051005_025306.cif
_cod_depositor_comments
;
The following automatic conversions were performed:

'_chemical_melting_point' value '218-220' was changed to '219.0(10)'
- the average value was taken and precision was estimated.

Automatic conversion script
Id: cif_fix_values 1646 2011-03-28 12:23:43Z adriana 
;
_cod_database_code 4021413

loop_
_symmetry_equiv_pos_as_xyz
'x, y, z'
'-x, -y, -z'

loop_
_atom_site_label
_atom_site_type_symbol
_atom_site_fract_x
_atom_site_fract_y
_atom_site_fract_z
_atom_site_U_iso_or_equiv
_atom_site_adp_type
_atom_site_occupancy
_atom_site_symmetry_multiplicity
_atom_site_calc_flag
_atom_site_refinement_flags
C1 C 0.2512(4) 0.2037(2) 0.74133(17) 0.0353(6) Uani 1 1 d .
C2 C 0.3211(4) 0.0951(2) 0.78449(18) 0.0399(6) Uani 1 1 d .
H2 H 0.3542 0.0910 0.8465 0.048 Uiso 1 1 calc R
C3 C 0.3430(4) -0.0059(2) 0.73881(18) 0.0400(6) Uani 1 1 d .
H3 H 0.3937 -0.0761 0.7693 0.048 Uiso 1 1 calc R
C4 C 0.2891(4) -0.0030(2) 0.64655(17) 0.0351(6) Uani 1 1 d .
C5 C 0.2227(4) 0.1046(2) 0.60236(17) 0.0354(6) Uani 1 1 d .
H5 H 0.1866 0.1070 0.5409 0.042 Uiso 1 1 calc R
C6 C 0.2075(3) 0.2100(2) 0.64607(17) 0.0336(6) Uani 1 1 d .
C7 C 0.3058(4) -0.1138(2) 0.59773(18) 0.0381(6) Uani 1 1 d .
C8 C 0.3053(4) -0.2262(2) 0.64730(19) 0.0435(7) Uani 1 1 d .
H8 H 0.2927 -0.2323 0.7117 0.052 Uiso 1 1 calc R
C9 C 0.3231(4) -0.3298(2) 0.6026(2) 0.0512(8) Uani 1 1 d .
H9 H 0.3222 -0.4044 0.6371 0.061 Uiso 1 1 calc R
C10 C 0.3422(4) -0.3222(3) 0.5073(2) 0.0545(8) Uani 1 1 d .
H10 H 0.3548 -0.3915 0.4773 0.065 Uiso 1 1 calc R
C11 C 0.3425(4) -0.2121(3) 0.4568(2) 0.0490(7) Uani 1 1 d .
H11 H 0.3551 -0.2068 0.3925 0.059 Uiso 1 1 calc R
C12 C 0.3242(4) -0.1086(2) 0.50127(19) 0.0428(7) Uani 1 1 d .
H12 H 0.3241 -0.0344 0.4662 0.051 Uiso 1 1 calc R
C13 C 0.2257(4) 0.3069(2) 0.79648(18) 0.0377(6) Uani 1 1 d .
C14 C 0.1395(4) 0.3136(3) 0.46620(18) 0.0498(7) Uani 1 1 d .
H14A H 0.2583 0.2797 0.4495 0.075 Uiso 1 1 calc R
H14B H 0.1134 0.3853 0.4260 0.075 Uiso 1 1 calc R
H14C H 0.0454 0.2569 0.4600 0.075 Uiso 1 1 calc R
C15 C 0.2147(4) 0.6799(2) -0.00423(18) 0.0360(6) Uani 1 1 d .
C16 C 0.1804(4) 0.7930(2) -0.05088(18) 0.0396(6) Uani 1 1 d .
H16 H 0.1537 0.7996 -0.1138 0.048 Uiso 1 1 calc R
C17 C 0.1849(4) 0.8953(2) -0.00630(18) 0.0400(6) Uani 1 1 d .
H17 H 0.1630 0.9697 -0.0393 0.048 Uiso 1 1 calc R
C18 C 0.2222(4) 0.8876(2) 0.08807(17) 0.0345(6) Uani 1 1 d .
C19 C 0.2544(4) 0.7750(2) 0.13528(18) 0.0354(6) Uani 1 1 d .
H19 H 0.2779 0.7692 0.1985 0.042 Uiso 1 1 calc R
C20 C 0.2526(4) 0.6699(2) 0.09126(17) 0.0351(6) Uani 1 1 d .
C21 C 0.2266(4) 0.9979(2) 0.13654(18) 0.0351(6) Uani 1 1 d .
C22 C 0.2961(4) 1.1029(2) 0.09199(19) 0.0433(7) Uani 1 1 d .
H22 H 0.3436 1.1033 0.0316 0.052 Uiso 1 1 calc R
C23 C 0.2959(5) 1.2065(2) 0.1356(2) 0.0509(8) Uani 1 1 d .
H23 H 0.3420 1.2762 0.1047 0.061 Uiso 1 1 calc R
C24 C 0.2268(4) 1.2061(2) 0.2258(2) 0.0513(8) Uani 1 1 d .
H24 H 0.2261 1.2758 0.2553 0.062 Uiso 1 1 calc R
C25 C 0.1595(4) 1.1031(2) 0.2716(2) 0.0490(7) Uani 1 1 d .
H25 H 0.1141 1.1030 0.3323 0.059 Uiso 1 1 calc R
C26 C 0.1592(4) 0.9992(2) 0.22730(19) 0.0405(6) Uani 1 1 d .
H26 H 0.1134 0.9296 0.2587 0.049 Uiso 1 1 calc R
C27 C 0.3222(5) 0.5636(2) 0.27086(19) 0.0487(7) Uani 1 1 d .
H27A H 0.4244 0.6153 0.2738 0.073 Uiso 1 1 calc R
H27B H 0.3446 0.4910 0.3107 0.073 Uiso 1 1 calc R
H27C H 0.2102 0.6031 0.2908 0.073 Uiso 1 1 calc R
C28 C 0.2092(4) 0.5746(2) -0.05702(18) 0.0399(6) Uani 1 1 d .
O1 O 0.1740(3) 0.40641(17) 0.76303(13) 0.0535(5) Uani 1 1 d .
O2 O 0.2639(3) 0.28264(17) 0.88436(13) 0.0548(6) Uani 1 1 d .
H2A H 0.2470 0.3432 0.9110 0.082 Uiso 1 1 calc R
O3 O 0.2302(3) 0.47168(16) -0.02218(13) 0.0538(6) Uani 1 1 d .
O4 O 0.1799(3) 0.60111(17) -0.14619(13) 0.0572(6) Uani 1 1 d .
H4 H 0.1757 0.5392 -0.1714 0.086 Uiso 1 1 calc R
S1 S 0.14250(11) 0.34868(6) 0.58450(5) 0.0443(2) Uani 1 1 d .
S2 S 0.29858(12) 0.52871(6) 0.15356(5) 0.0472(2) Uani 1 1 d .

loop_
_atom_site_aniso_label
_atom_site_aniso_U_11
_atom_site_aniso_U_22
_atom_site_aniso_U_33
_atom_site_aniso_U_23
_atom_site_aniso_U_13
_atom_site_aniso_U_12
C1 0.0382(15) 0.0363(14) 0.0330(13) -0.0105(11) 0.0019(11) -0.0055(11)
C2 0.0479(16) 0.0422(15) 0.0316(14) -0.0120(12) -0.0027(12) -0.0038(12)
C3 0.0491(17) 0.0335(14) 0.0385(15) -0.0088(11) -0.0035(12) -0.0012(12)
C4 0.0357(14) 0.0351(14) 0.0361(14) -0.0107(11) 0.0036(11) -0.0034(11)
C5 0.0430(15) 0.0354(13) 0.0292(13) -0.0094(11) -0.0001(11) -0.0042(11)
C6 0.0357(14) 0.0316(13) 0.0345(13) -0.0081(10) 0.0035(11) -0.0034(11)
C7 0.0370(15) 0.0394(14) 0.0404(15) -0.0152(12) 0.0002(12) -0.0036(11)
C8 0.0541(18) 0.0405(15) 0.0373(15) -0.0104(12) -0.0059(13) 0.0017(13)
C9 0.0585(19) 0.0335(15) 0.063(2) -0.0111(13) -0.0119(15) 0.0017(13)
C10 0.0539(19) 0.0473(18) 0.068(2) -0.0332(16) -0.0035(16) 0.0033(14)
C11 0.0546(19) 0.0518(18) 0.0442(16) -0.0219(14) 0.0052(14) -0.0055(14)
C12 0.0494(17) 0.0399(15) 0.0410(15) -0.0129(12) 0.0040(13) -0.0061(12)
C13 0.0409(15) 0.0395(15) 0.0349(14) -0.0137(12) 0.0033(12) -0.0057(12)
C14 0.066(2) 0.0486(17) 0.0345(15) -0.0035(12) -0.0041(14) 0.0018(14)
C15 0.0401(15) 0.0326(13) 0.0370(14) -0.0115(11) 0.0017(11) -0.0039(11)
C16 0.0512(17) 0.0374(14) 0.0314(13) -0.0091(11) -0.0031(12) 0.0000(12)
C17 0.0517(17) 0.0294(13) 0.0393(15) -0.0060(11) -0.0024(13) 0.0006(12)
C18 0.0374(15) 0.0286(13) 0.0382(14) -0.0078(11) -0.0009(11) -0.0005(11)
C19 0.0455(16) 0.0292(13) 0.0322(13) -0.0072(10) -0.0013(11) -0.0010(11)
C20 0.0415(15) 0.0279(13) 0.0364(14) -0.0069(10) 0.0040(11) -0.0020(11)
C21 0.0405(15) 0.0281(13) 0.0380(14) -0.0092(11) -0.0052(11) 0.0003(11)
C22 0.0576(18) 0.0342(14) 0.0386(15) -0.0048(12) -0.0069(13) 0.0002(13)
C23 0.075(2) 0.0283(14) 0.0502(18) -0.0051(12) -0.0094(15) -0.0075(14)
C24 0.070(2) 0.0326(15) 0.0543(18) -0.0185(13) -0.0119(16) 0.0044(14)
C25 0.0579(19) 0.0449(16) 0.0475(17) -0.0211(13) 0.0033(14) -0.0011(14)
C26 0.0468(16) 0.0332(14) 0.0425(15) -0.0089(11) 0.0020(12) -0.0041(12)
C27 0.070(2) 0.0385(15) 0.0379(15) -0.0022(12) -0.0024(14) -0.0021(14)
C28 0.0480(17) 0.0353(15) 0.0382(15) -0.0137(12) 0.0041(12) -0.0033(12)
O1 0.0860(16) 0.0374(11) 0.0389(11) -0.0149(9) -0.0073(10) 0.0081(10)
O2 0.0909(16) 0.0410(11) 0.0351(11) -0.0172(9) -0.0078(10) 0.0047(11)
O3 0.0925(17) 0.0327(11) 0.0385(11) -0.0142(8) 0.0004(10) -0.0033(10)
O4 0.1018(18) 0.0364(10) 0.0358(11) -0.0140(9) -0.0090(11) 0.0010(11)
S1 0.0632(5) 0.0331(4) 0.0374(4) -0.0087(3) -0.0017(3) 0.0018(3)
S2 0.0759(5) 0.0267(3) 0.0396(4) -0.0070(3) -0.0008(4) 0.0006(3)

loop_
_atom_type_symbol
_atom_type_description
_atom_type_scat_dispersion_real
_atom_type_scat_dispersion_imag
_atom_type_scat_source
C C 0.0033 0.0016 'International Tables Vol C Tables 4.2.6.8 and 6.1.1.4'
H H 0.0000 0.0000 'International Tables Vol C Tables 4.2.6.8 and 6.1.1.4'
O O 0.0106 0.0060 'International Tables Vol C Tables 4.2.6.8 and 6.1.1.4'
S S 0.1246 0.1234 'International Tables Vol C Tables 4.2.6.8 and 6.1.1.4'

loop_
_geom_angle_atom_site_label_1
_geom_angle_atom_site_label_2
_geom_angle_atom_site_label_3
_geom_angle
C2 C1 C6 118.3(2)
C2 C1 C13 118.9(2)
C6 C1 C13 122.8(2)
C3 C2 C1 122.4(2)
C3 C2 H2 118.8
C1 C2 H2 118.8
C2 C3 C4 119.9(2)
C2 C3 H3 120.0
C4 C3 H3 120.0
C5 C4 C3 118.2(2)
C5 C4 C7 121.6(2)
C3 C4 C7 120.1(2)
C4 C5 C6 122.8(2)
C4 C5 H5 118.6
C6 C5 H5 118.6
C5 C6 C1 118.1(2)
C5 C6 S1 121.6(2)
C1 C6 S1 120.33(18)
C8 C7 C12 117.6(2)
C8 C7 C4 120.8(2)
C12 C7 C4 121.6(2)
C7 C8 C9 121.3(3)
C7 C8 H8 119.4
C9 C8 H8 119.4
C10 C9 C8 120.1(3)
C10 C9 H9 120.0
C8 C9 H9 120.0
C11 C10 C9 119.7(3)
C11 C10 H10 120.1
C9 C10 H10 120.1
C10 C11 C12 120.3(3)
C10 C11 H11 119.8
C12 C11 H11 119.8
C11 C12 C7 121.1(3)
C11 C12 H12 119.5
C7 C12 H12 119.5
O1 C13 O2 122.7(2)
O1 C13 C1 123.1(2)
O2 C13 C1 114.2(2)
S1 C14 H14A 109.5
S1 C14 H14B 109.5
H14A C14 H14B 109.5
S1 C14 H14C 109.5
H14A C14 H14C 109.5
H14B C14 H14C 109.5
C16 C15 C20 119.1(2)
C16 C15 C28 118.5(2)
C20 C15 C28 122.3(2)
C17 C16 C15 121.7(2)
C17 C16 H16 119.2
C15 C16 H16 119.2
C16 C17 C18 120.2(2)
C16 C17 H17 119.9
C18 C17 H17 119.9
C19 C18 C17 118.4(2)
C19 C18 C21 121.2(2)
C17 C18 C21 120.4(2)
C18 C19 C20 122.4(2)
C18 C19 H19 118.8
C20 C19 H19 118.8
C19 C20 C15 118.1(2)
C19 C20 S2 120.9(2)
C15 C20 S2 120.98(18)
C22 C21 C26 118.2(2)
C22 C21 C18 120.9(2)
C26 C21 C18 120.9(2)
C23 C22 C21 121.2(3)
C23 C22 H22 119.4
C21 C22 H22 119.4
C22 C23 C24 119.7(3)
C22 C23 H23 120.2
C24 C23 H23 120.2
C25 C24 C23 120.2(2)
C25 C24 H24 119.9
C23 C24 H24 119.9
C24 C25 C26 120.0(3)
C24 C25 H25 120.0
C26 C25 H25 120.0
C25 C26 C21 120.8(3)
C25 C26 H26 119.6
C21 C26 H26 119.6
S2 C27 H27A 109.5
S2 C27 H27B 109.5
H27A C27 H27B 109.5
S2 C27 H27C 109.5
H27A C27 H27C 109.5
H27B C27 H27C 109.5
O3 C28 O4 122.2(2)
O3 C28 C15 123.7(2)
O4 C28 C15 114.1(2)
C13 O2 H2A 109.5
C28 O4 H4 109.5
C6 S1 C14 102.90(13)
C20 S2 C27 103.47(12)

loop_
_geom_bond_atom_site_label_1
_geom_bond_atom_site_label_2
_geom_bond_distance
C1 C2 1.395(4)
C1 C6 1.416(3)
C1 C13 1.477(3)
C2 C3 1.373(3)
C2 H2 0.9300
C3 C4 1.397(4)
C3 H3 0.9300
C4 C5 1.383(4)
C4 C7 1.493(3)
C5 C6 1.399(3)
C5 H5 0.9300
C6 S1 1.766(3)
C7 C8 1.386(4)
C7 C12 1.395(4)
C8 C9 1.389(4)
C8 H8 0.9300
C9 C10 1.377(4)
C9 H9 0.9300
C10 C11 1.370(4)
C10 H10 0.9300
C11 C12 1.387(4)
C11 H11 0.9300
C12 H12 0.9300
C13 O1 1.221(3)
C13 O2 1.307(3)
C14 S1 1.797(3)
C14 H14A 0.9600
C14 H14B 0.9600
C14 H14C 0.9600
C15 C16 1.392(4)
C15 C20 1.408(4)
C15 C28 1.475(3)
C16 C17 1.376(3)
C16 H16 0.9300
C17 C18 1.392(3)
C17 H17 0.9300
C18 C19 1.389(3)
C18 C21 1.487(3)
C19 C20 1.399(3)
C19 H19 0.9300
C20 S2 1.766(2)
C21 C22 1.389(4)
C21 C26 1.391(4)
C22 C23 1.380(4)
C22 H22 0.9300
C23 C24 1.385(4)
C23 H23 0.9300
C24 C25 1.371(4)
C24 H24 0.9300
C25 C26 1.390(4)
C25 H25 0.9300
C26 H26 0.9300
C27 S2 1.795(3)
C27 H27A 0.9600
C27 H27B 0.9600
C27 H27C 0.9600
C28 O3 1.219(3)
C28 O4 1.315(3)
O2 H2A 0.8200
O4 H4 0.8200

loop_
_geom_torsion_atom_site_label_1
_geom_torsion_atom_site_label_2
_geom_torsion_atom_site_label_3
_geom_torsion_atom_site_label_4
_geom_torsion
C6 C1 C2 C3 -2.2(4)
C13 C1 C2 C3 177.8(3)
C1 C2 C3 C4 -2.0(4)
C2 C3 C4 C5 3.1(4)
C2 C3 C4 C7 -177.6(2)
C3 C4 C5 C6 0.0(4)
C7 C4 C5 C6 -179.3(2)
C4 C5 C6 C1 -4.1(4)
C4 C5 C6 S1 174.0(2)
C2 C1 C6 C5 5.0(4)
C13 C1 C6 C5 -174.9(2)
C2 C1 C6 S1 -173.1(2)
C13 C1 C6 S1 6.9(3)
C5 C4 C7 C8 -156.1(3)
C3 C4 C7 C8 24.6(4)
C5 C4 C7 C12 24.6(4)
C3 C4 C7 C12 -154.7(3)
C12 C7 C8 C9 0.2(4)
C4 C7 C8 C9 -179.2(3)
C7 C8 C9 C10 0.1(5)
C8 C9 C10 C11 -0.3(5)
C9 C10 C11 C12 0.2(5)
C10 C11 C12 C7 0.2(5)
C8 C7 C12 C11 -0.4(4)
C4 C7 C12 C11 179.0(3)
C2 C1 C13 O1 176.3(3)
C6 C1 C13 O1 -3.7(4)
C2 C1 C13 O2 -3.5(4)
C6 C1 C13 O2 176.4(2)
C20 C15 C16 C17 0.8(4)
C28 C15 C16 C17 -179.4(3)
C15 C16 C17 C18 -0.8(4)
C16 C17 C18 C19 0.0(4)
C16 C17 C18 C21 -179.8(2)
C17 C18 C19 C20 0.7(4)
C21 C18 C19 C20 -179.4(2)
C18 C19 C20 C15 -0.7(4)
C18 C19 C20 S2 178.8(2)
C16 C15 C20 C19 -0.1(4)
C28 C15 C20 C19 -179.9(2)
C16 C15 C20 S2 -179.6(2)
C28 C15 C20 S2 0.6(4)
C19 C18 C21 C22 143.9(3)
C17 C18 C21 C22 -36.2(4)
C19 C18 C21 C26 -36.9(4)
C17 C18 C21 C26 143.0(3)
C26 C21 C22 C23 -1.0(4)
C18 C21 C22 C23 178.2(3)
C21 C22 C23 C24 0.5(5)
C22 C23 C24 C25 0.2(5)
C23 C24 C25 C26 -0.5(5)
C24 C25 C26 C21 0.0(4)
C22 C21 C26 C25 0.8(4)
C18 C21 C26 C25 -178.5(3)
C16 C15 C28 O3 -177.1(3)
C20 C15 C28 O3 2.6(4)
C16 C15 C28 O4 3.1(4)
C20 C15 C28 O4 -177.1(2)
C5 C6 S1 C14 -7.1(3)
C1 C6 S1 C14 171.0(2)
C19 C20 S2 C27 4.1(3)
C15 C20 S2 C27 -176.4(2)

loop_
_cod_related_entry_id
_cod_related_entry_database
_cod_related_entry_code
1 ChemSpider 9667280
